data_4123038
loop_
_publ_author_name
'Karmel, Isabell S. R.'
'Fridman, Natalia'
'Tamm, Matthias'
'Eisen, Moris S.'

_publ_section_title
;
 Mono(imidazolin-2-iminato) Actinide Complexes: Synthesis and Application
 in the Catalytic Dimerization of Aldehydes
;
_journal_issue 49
_journal_name_full 'Journal of the American Chemical Society'
_journal_page_first 17180
_journal_page_last 17192
_journal_paper_doi 10.1021/ja5091436
_journal_volume 136
_journal_year 2014
_chemical_formula_moiety 'C39 H78 N6 Si6 Th'
_chemical_formula_sum 'C39 H78 N6 Si6 Th'
_chemical_formula_weight 1031.65
_chemical_name_common Moris380
_chemical_name_systematic ?
_space_group_IT_number 14
_symmetry_cell_setting monoclinic
_symmetry_space_group_name_Hall '-P 2ybc'
_symmetry_space_group_name_H-M 'P 1 21/c 1'
_atom_sites_solution_hydrogens geom
_atom_sites_solution_primary direct
_atom_sites_solution_secondary difmap
_audit_creation_method SHELXL-97
_cell_angle_alpha 90.00
_cell_angle_beta 99.745(4)
_cell_angle_gamma 90.00
_cell_formula_units_Z 4
_cell_length_a 21.6750(8)
_cell_length_b 12.2840(11)
_cell_length_c 20.0070(14)
_cell_measurement_reflns_used 8039
_cell_measurement_temperature 200(2)
_cell_measurement_theta_max 24.14
_cell_measurement_theta_min 1.66
_cell_volume 5250.1(6)
_computing_cell_refinement 'DENZO HKL2000 (Otwinowski & Minor 1997)'
_computing_data_collection 'Collect (Nonius, 2006)'
_computing_data_reduction 'DENZO HKL2000 (Otwinowski & Minor 1997)'
_computing_molecular_graphics 'Mercury 3.1'
_computing_structure_refinement 'SHELXL-97 (Sheldrick, 1997)'
_computing_structure_solution 'SHELXS-97 (Sheldrick, 1990)'
_diffrn_ambient_temperature 200(2)
_diffrn_detector_area_resol_mean 95
_diffrn_measured_fraction_theta_full 0.998
_diffrn_measured_fraction_theta_max 0.998
_diffrn_measurement_device_type 'Nonius KappaCCD'
_diffrn_measurement_method 'phi- and omega-scans'
_diffrn_radiation_monochromator graphite
_diffrn_radiation_source 'fine-focus sealed tube'
_diffrn_radiation_type MoK\a
_diffrn_radiation_wavelength 0.71073
_diffrn_reflns_av_R_equivalents 0.0968
_diffrn_reflns_av_sigmaI/netI 0.0806
_diffrn_reflns_limit_h_max 24
_diffrn_reflns_limit_h_min -24
_diffrn_reflns_limit_k_max 0
_diffrn_reflns_limit_k_min -13
_diffrn_reflns_limit_l_max 22
_diffrn_reflns_limit_l_min 0
_diffrn_reflns_number 7788
_diffrn_reflns_theta_full 24.14
_diffrn_reflns_theta_max 24.14
_diffrn_reflns_theta_min 1.91
_diffrn_standards_decay_% none
_diffrn_standards_interval_count none
_diffrn_standards_interval_time none
_diffrn_standards_number none
_exptl_absorpt_coefficient_mu 3.008
_exptl_absorpt_correction_T_max 0.7142
_exptl_absorpt_correction_T_min 0.4656
_exptl_absorpt_correction_type multi-scan
_exptl_absorpt_process_details
;
 HKL Denzo and Scalepack (Otwinowski & Minor 1997)
;
_exptl_crystal_colour colorless
_exptl_crystal_density_diffrn 1.305
_exptl_crystal_density_method 'not measured'
_exptl_crystal_description needle
_exptl_crystal_F_000 2112
_exptl_crystal_size_max 0.30
_exptl_crystal_size_mid 0.12
_exptl_crystal_size_min 0.12
_refine_diff_density_max 0.740
_refine_diff_density_min -0.536
_refine_diff_density_rms 0.117
_refine_ls_extinction_method none
_refine_ls_goodness_of_fit_ref 1.142
_refine_ls_hydrogen_treatment mixed
_refine_ls_matrix_type full
_refine_ls_number_parameters 469
_refine_ls_number_reflns 7788
_refine_ls_number_restraints 0
_refine_ls_restrained_S_all 1.142
_refine_ls_R_factor_all 0.1047
_refine_ls_R_factor_gt 0.0701
_refine_ls_shift/su_max 0.001
_refine_ls_shift/su_mean 0.000
_refine_ls_structure_factor_coef Fsqd
_refine_ls_weighting_details 'calc w=1/[\s^2^(Fo^2^)+(0.0000P)^2^+21.6365P] where P=(Fo^2^+2Fc^2^)/3'
_refine_ls_weighting_scheme calc
_refine_ls_wR_factor_gt 0.0951
_refine_ls_wR_factor_ref 0.1029
_reflns_number_gt 5796
_reflns_number_total 7788
_reflns_threshold_expression >2sigma(I)
_cod_data_source_file ja5091436_si_002.cif
_cod_data_source_block Moris380
_cod_original_sg_symbol_H-M 'P 21/c'
_cod_database_code 4123038

loop_
_symmetry_equiv_pos_as_xyz
'x, y, z'
'-x, y+1/2, -z+1/2'
'-x, -y, -z'
'x, -y-1/2, z-1/2'

loop_
_atom_site_label
_atom_site_type_symbol
_atom_site_fract_x
_atom_site_fract_y
_atom_site_fract_z
_atom_site_U_iso_or_equiv
_atom_site_adp_type
_atom_site_occupancy
_atom_site_symmetry_multiplicity
_atom_site_calc_flag
_atom_site_refinement_flags
Th1 Th 0.246993(17) 0.06472(3) 0.412801(16) 0.03742(11) Uani 1 1 d .
Si1 Si 0.13767(15) -0.1067(2) 0.31926(15) 0.0599(9) Uani 1 1 d .
Si2 Si 0.09291(15) 0.1198(3) 0.30813(15) 0.0608(9) Uani 1 1 d .
Si3 Si 0.33398(15) 0.0330(2) 0.57078(13) 0.0588(9) Uani 1 1 d .
Si4 Si 0.20731(15) -0.0679(3) 0.56439(13) 0.0576(8) Uani 1 1 d .
Si5 Si 0.36249(16) -0.1393(3) 0.36340(16) 0.0677(9) Uani 1 1 d .
Si6 Si 0.33223(14) 0.0609(3) 0.28418(13) 0.0599(8) Uani 1 1 d .
N1 N 0.1502(3) 0.0281(6) 0.3416(3) 0.043(2) Uani 1 1 d .
N2 N 0.2618(4) -0.0014(6) 0.5246(3) 0.046(2) Uani 1 1 d .
N3 N 0.3201(4) -0.0189(6) 0.3512(3) 0.050(2) Uani 1 1 d .
N4 N 0.2499(3) 0.2386(6) 0.4372(3) 0.0412(19) Uani 1 1 d .
N5 N 0.3084(4) 0.4037(6) 0.4740(4) 0.046(2) Uani 1 1 d .
N6 N 0.2111(4) 0.3947(6) 0.4922(4) 0.051(2) Uani 1 1 d .
C1 C 0.1910(5) -0.1947(8) 0.3789(5) 0.075(3) Uani 1 1 d .
H1A H 0.1836 -0.2712 0.3660 0.113 Uiso 1 1 calc R
H1B H 0.1829 -0.1836 0.4251 0.113 Uiso 1 1 calc R
H1C H 0.2345 -0.1757 0.3769 0.113 Uiso 1 1 calc R
C2 C 0.1529(6) -0.1412(10) 0.2327(5) 0.096(5) Uani 1 1 d .
H2A H 0.1259 -0.0967 0.1990 0.144 Uiso 1 1 calc R
H2B H 0.1439 -0.2184 0.2234 0.144 Uiso 1 1 calc R
H2C H 0.1969 -0.1264 0.2301 0.144 Uiso 1 1 calc R
C3 C 0.0575(5) -0.1573(10) 0.3264(7) 0.102(5) Uani 1 1 d .
H3A H 0.0261 -0.1153 0.2958 0.153 Uiso 1 1 calc R
H3B H 0.0504 -0.1485 0.3732 0.153 Uiso 1 1 calc R
H3C H 0.0540 -0.2344 0.3138 0.155 Uiso 1 1 calc R
C4 C 0.0562(6) 0.0848(11) 0.2191(5) 0.104(5) Uani 1 1 d .
H4A H 0.0241 0.1390 0.2023 0.157 Uiso 1 1 calc R
H4B H 0.0368 0.0126 0.2184 0.157 Uiso 1 1 calc R
H4C H 0.0883 0.0846 0.1901 0.157 Uiso 1 1 calc R
C5 C 0.1229(5) 0.2598(8) 0.3024(5) 0.080(4) Uani 1 1 d .
H5A H 0.0884 0.3079 0.2831 0.120 Uiso 1 1 calc R
H5B H 0.1550 0.2601 0.2734 0.120 Uiso 1 1 calc R
H5C H 0.1411 0.2854 0.3479 0.120 Uiso 1 1 calc R
C6 C 0.0298(6) 0.1260(10) 0.3601(7) 0.101(5) Uani 1 1 d .
H6A H -0.0021 0.1785 0.3400 0.151 Uiso 1 1 calc R
H6B H 0.0474 0.1489 0.4063 0.151 Uiso 1 1 calc R
H6C H 0.0106 0.0539 0.3614 0.151 Uiso 1 1 calc R
C7 C 0.3754(6) -0.0814(10) 0.6225(5) 0.092(4) Uani 1 1 d .
H7A H 0.3951 -0.0536 0.6669 0.139 Uiso 1 1 calc R
H7B H 0.4075 -0.1121 0.5990 0.139 Uiso 1 1 calc R
H7C H 0.3450 -0.1382 0.6287 0.139 Uiso 1 1 calc R
C8 C 0.3318(6) 0.1484(9) 0.6313(5) 0.079(4) Uani 1 1 d .
H8A H 0.3582 0.1310 0.6747 0.119 Uiso 1 1 calc R
H8B H 0.2886 0.1602 0.6383 0.119 Uiso 1 1 calc R
H8C H 0.3475 0.2147 0.6125 0.119 Uiso 1 1 calc R
C9 C 0.3854(5) 0.0813(9) 0.5100(5) 0.068(3) Uani 1 1 d .
H9A H 0.4285 0.0891 0.5340 0.102 Uiso 1 1 calc R
H9B H 0.3702 0.1517 0.4909 0.102 Uiso 1 1 calc R
H9C H 0.3843 0.0281 0.4732 0.102 Uiso 1 1 calc R
C10 C 0.2086(6) -0.0311(9) 0.6556(5) 0.085(4) Uani 1 1 d .
H10A H 0.1766 -0.0731 0.6735 0.127 Uiso 1 1 calc R
H10B H 0.2000 0.0469 0.6591 0.127 Uiso 1 1 calc R
H10C H 0.2499 -0.0476 0.6818 0.127 Uiso 1 1 calc R
C11 C 0.2191(6) -0.2195(7) 0.5662(5) 0.076(4) Uani 1 1 d .
H11A H 0.1876 -0.2538 0.5892 0.113 Uiso 1 1 calc R
H11B H 0.2610 -0.2365 0.5907 0.113 Uiso 1 1 calc R
H11C H 0.2147 -0.2471 0.5197 0.113 Uiso 1 1 calc R
C12 C 0.1267(5) -0.0349(8) 0.5192(5) 0.069(3) Uani 1 1 d .
H12A H 0.0958 -0.0725 0.5414 0.103 Uiso 1 1 calc R
H12B H 0.1222 -0.0588 0.4719 0.103 Uiso 1 1 calc R
H12C H 0.1198 0.0438 0.5207 0.083 Uiso 1 1 calc R
C13 C 0.3570(6) -0.2060(9) 0.4463(5) 0.086(4) Uani 1 1 d .
H13A H 0.3819 -0.2730 0.4508 0.129 Uiso 1 1 calc R
H13B H 0.3132 -0.2236 0.4479 0.129 Uiso 1 1 calc R
H13C H 0.3731 -0.1563 0.4835 0.129 Uiso 1 1 calc R
C14 C 0.4475(6) -0.1206(12) 0.3628(8) 0.132(6) Uani 1 1 d .
H14A H 0.4689 -0.1910 0.3703 0.198 Uiso 1 1 calc R
H14B H 0.4650 -0.0700 0.3989 0.198 Uiso 1 1 calc R
H14C H 0.4535 -0.0910 0.3188 0.198 Uiso 1 1 calc R
C15 C 0.3366(7) -0.2442(10) 0.2971(6) 0.109(5) Uani 1 1 d .
H15A H 0.3623 -0.3098 0.3069 0.164 Uiso 1 1 calc R
H15B H 0.3414 -0.2155 0.2525 0.164 Uiso 1 1 calc R
H15C H 0.2926 -0.2623 0.2970 0.164 Uiso 1 1 calc R
C16 C 0.3236(6) -0.0091(11) 0.2003(5) 0.096(4) Uani 1 1 d .
H16A H 0.3586 0.0110 0.1776 0.144 Uiso 1 1 calc R
H16B H 0.2841 0.0130 0.1722 0.144 Uiso 1 1 calc R
H16C H 0.3235 -0.0881 0.2072 0.144 Uiso 1 1 calc R
C17 C 0.4097(6) 0.1296(10) 0.2979(7) 0.105(5) Uani 1 1 d .
H17A H 0.4289 0.1219 0.2572 0.158 Uiso 1 1 calc R
H17B H 0.4369 0.0961 0.3366 0.158 Uiso 1 1 calc R
H17C H 0.4042 0.2070 0.3072 0.158 Uiso 1 1 calc R
C18 C 0.2717(5) 0.1697(8) 0.2738(5) 0.072(3) Uani 1 1 d .
H18A H 0.2736 0.2106 0.2321 0.108 Uiso 1 1 calc R
H18B H 0.2795 0.2192 0.3128 0.108 Uiso 1 1 calc R
H18C H 0.2302 0.1368 0.2710 0.108 Uiso 1 1 calc R
C19 C 0.2555(5) 0.3358(8) 0.4643(4) 0.042(2) Uani 1 1 d .
C20 C 0.2943(6) 0.4994(8) 0.5067(5) 0.060(3) Uani 1 1 d .
H20 H 0.3222 0.5584 0.5192 0.072 Uiso 1 1 calc R
C21 C 0.2364(6) 0.4938(8) 0.5172(5) 0.063(3) Uani 1 1 d .
H21 H 0.2152 0.5482 0.5384 0.076 Uiso 1 1 calc R
C22 C 0.1453(5) 0.3734(7) 0.4864(5) 0.046(2) Uani 1 1 d .
C23 C 0.1028(5) 0.4300(8) 0.4383(4) 0.051(2) Uani 1 1 d .
C24 C 0.0405(5) 0.4125(9) 0.4360(6) 0.064(3) Uani 1 1 d .
H24 H 0.0117 0.4489 0.4023 0.077 Uiso 1 1 calc R
C25 C 0.0177(6) 0.3453(9) 0.4801(6) 0.066(3) Uani 1 1 d .
C26 C 0.0612(6) 0.2927(9) 0.5276(5) 0.066(3) Uani 1 1 d .
H26 H 0.0461 0.2449 0.5585 0.079 Uiso 1 1 calc R
C27 C 0.1254(5) 0.3052(8) 0.5331(5) 0.054(3) Uani 1 1 d .
C28 C 0.1707(6) 0.2531(9) 0.5885(5) 0.081(4) Uani 1 1 d .
H28A H 0.1479 0.2068 0.6159 0.121 Uiso 1 1 calc R
H28B H 0.1933 0.3097 0.6173 0.121 Uiso 1 1 calc R
H28C H 0.2006 0.2087 0.5687 0.121 Uiso 1 1 calc R
C29 C 0.1251(5) 0.5088(8) 0.3886(5) 0.075(4) Uani 1 1 d .
H29A H 0.1709 0.5115 0.3970 0.112 Uiso 1 1 calc R
H29B H 0.1084 0.5816 0.3948 0.112 Uiso 1 1 calc R
H29C H 0.1102 0.4842 0.3421 0.112 Uiso 1 1 calc R
C30 C -0.0519(5) 0.3269(11) 0.4754(7) 0.102(5) Uani 1 1 d .
H30A H -0.0593 0.2758 0.5108 0.152 Uiso 1 1 calc R
H30B H -0.0691 0.2966 0.4308 0.152 Uiso 1 1 calc R
H30C H -0.0725 0.3963 0.4815 0.152 Uiso 1 1 calc R
C31 C 0.3611(5) 0.3948(7) 0.4409(5) 0.054(3) Uani 1 1 d .
C32 C 0.4204(6) 0.3720(8) 0.4797(5) 0.059(3) Uani 1 1 d .
C33 C 0.4709(6) 0.3680(10) 0.4443(8) 0.086(4) Uani 1 1 d .
H33 H 0.5113 0.3520 0.4691 0.103 Uiso 1 1 calc R
C34 C 0.4656(8) 0.3854(11) 0.3775(9) 0.093(4) Uani 1 1 d .
C35 C 0.4076(8) 0.4140(10) 0.3417(6) 0.087(4) Uani 1 1 d .
H35 H 0.4039 0.4319 0.2950 0.104 Uiso 1 1 calc R
C36 C 0.3542(6) 0.4173(9) 0.3725(5) 0.065(3) Uani 1 1 d .
C37 C 0.2930(6) 0.4547(9) 0.3342(5) 0.080(4) Uani 1 1 d .
H37A H 0.2965 0.4652 0.2865 0.120 Uiso 1 1 calc R
H37B H 0.2813 0.5236 0.3533 0.120 Uiso 1 1 calc R
H37C H 0.2609 0.3998 0.3377 0.120 Uiso 1 1 calc R
C38 C 0.4290(5) 0.3584(9) 0.5551(5) 0.080(4) Uani 1 1 d .
H38A H 0.4731 0.3428 0.5728 0.120 Uiso 1 1 calc R
H38B H 0.4030 0.2980 0.5661 0.120 Uiso 1 1 calc R
H38C H 0.4166 0.4256 0.5757 0.120 Uiso 1 1 calc R
C39 C 0.5223(7) 0.3760(13) 0.3413(9) 0.150(7) Uani 1 1 d .
H39A H 0.5092 0.3906 0.2929 0.226 Uiso 1 1 calc R
H39B H 0.5397 0.3024 0.3475 0.226 Uiso 1 1 calc R
H39C H 0.5542 0.4291 0.3606 0.226 Uiso 1 1 calc R

loop_
_atom_site_aniso_label
_atom_site_aniso_U_11
_atom_site_aniso_U_22
_atom_site_aniso_U_33
_atom_site_aniso_U_23
_atom_site_aniso_U_13
_atom_site_aniso_U_12
Th1 0.0457(2) 0.03112(17) 0.03361(17) -0.00180(19) 0.00149(13) -0.0036(2)
Si1 0.058(2) 0.0492(18) 0.0691(19) -0.0120(15) 0.0005(16) -0.0121(15)
Si2 0.054(2) 0.061(2) 0.0612(18) -0.0120(15) -0.0082(15) 0.0072(16)
Si3 0.074(2) 0.052(2) 0.0438(15) 0.0022(13) -0.0067(15) -0.0069(16)
Si4 0.081(2) 0.0428(16) 0.0492(15) 0.0038(15) 0.0109(14) -0.0106(18)
Si5 0.067(2) 0.056(2) 0.081(2) -0.0033(17) 0.0130(18) 0.0153(17)
Si6 0.064(2) 0.0665(19) 0.0514(15) 0.0013(17) 0.0161(14) -0.004(2)
N1 0.041(5) 0.042(5) 0.043(4) -0.006(3) -0.003(4) -0.003(4)
N2 0.063(6) 0.040(5) 0.033(4) -0.003(3) 0.002(4) -0.008(4)
N3 0.058(6) 0.049(5) 0.040(4) -0.006(4) 0.004(4) -0.003(4)
N4 0.054(5) 0.030(4) 0.040(4) 0.000(3) 0.005(4) -0.001(4)
N5 0.047(6) 0.038(5) 0.053(5) -0.002(4) 0.006(4) -0.007(4)
N6 0.054(6) 0.041(5) 0.060(5) -0.010(4) 0.014(4) 0.000(4)
C1 0.086(9) 0.037(6) 0.101(9) 0.004(6) 0.014(7) -0.014(6)
C2 0.131(13) 0.085(9) 0.067(8) -0.030(7) 0.003(8) 0.013(9)
C3 0.077(10) 0.080(10) 0.143(12) -0.001(9) 0.000(9) -0.039(8)
C4 0.112(11) 0.113(11) 0.070(8) -0.007(8) -0.038(7) 0.037(9)
C5 0.084(10) 0.060(8) 0.087(8) 0.004(6) -0.008(7) 0.028(7)
C6 0.068(10) 0.093(10) 0.139(12) -0.019(9) 0.013(9) 0.012(8)
C7 0.099(10) 0.093(10) 0.072(7) 0.015(7) -0.021(7) -0.006(8)
C8 0.102(10) 0.085(9) 0.048(6) -0.005(6) 0.005(6) -0.025(8)
C9 0.061(7) 0.064(8) 0.070(7) -0.014(6) -0.013(6) -0.015(6)
C10 0.138(12) 0.062(8) 0.055(6) 0.004(6) 0.017(7) -0.009(8)
C11 0.104(10) 0.039(6) 0.085(8) 0.012(6) 0.017(7) -0.011(6)
C12 0.083(9) 0.052(7) 0.075(7) 0.002(6) 0.021(6) -0.010(6)
C13 0.100(11) 0.067(8) 0.086(8) 0.007(7) 0.002(7) 0.026(8)
C14 0.081(11) 0.129(13) 0.192(16) 0.045(12) 0.037(11) 0.051(10)
C15 0.165(15) 0.069(9) 0.096(9) -0.035(8) 0.026(10) 0.021(9)
C16 0.099(11) 0.130(12) 0.067(8) -0.014(8) 0.036(7) 0.003(9)
C17 0.083(11) 0.095(10) 0.139(12) 0.032(9) 0.022(9) -0.028(8)
C18 0.107(10) 0.062(7) 0.054(6) 0.016(6) 0.031(6) 0.018(7)
C19 0.051(7) 0.044(6) 0.028(5) 0.007(4) -0.002(4) -0.001(5)
C20 0.074(9) 0.033(6) 0.071(7) -0.020(5) 0.007(6) -0.009(6)
C21 0.065(9) 0.034(6) 0.087(8) -0.023(6) 0.003(7) -0.010(6)
C22 0.053(7) 0.033(6) 0.055(6) -0.009(5) 0.013(5) -0.004(5)
C23 0.061(7) 0.034(5) 0.058(6) 0.004(5) 0.005(5) -0.006(6)
C24 0.051(8) 0.060(8) 0.078(8) -0.005(6) 0.006(6) 0.001(6)
C25 0.054(8) 0.059(8) 0.087(9) -0.016(7) 0.019(7) -0.001(6)
C26 0.086(10) 0.053(7) 0.065(7) -0.008(6) 0.031(7) -0.010(7)
C27 0.066(8) 0.046(6) 0.053(6) -0.018(5) 0.016(6) 0.003(6)
C28 0.104(11) 0.073(8) 0.062(7) 0.010(6) 0.005(7) 0.004(8)
C29 0.084(9) 0.041(6) 0.095(8) 0.017(6) 0.001(7) 0.000(6)
C30 0.064(9) 0.108(11) 0.140(12) -0.052(9) 0.038(8) -0.027(8)
C31 0.067(8) 0.041(6) 0.051(6) -0.004(5) 0.004(6) -0.014(5)
C32 0.071(9) 0.044(6) 0.060(7) 0.000(5) 0.003(6) -0.021(6)
C33 0.057(9) 0.073(9) 0.127(12) 0.007(9) 0.012(9) -0.023(7)
C34 0.100(13) 0.073(9) 0.115(12) 0.000(9) 0.046(11) -0.028(9)
C35 0.127(13) 0.072(10) 0.068(8) 0.003(7) 0.034(9) -0.021(9)
C36 0.077(9) 0.062(8) 0.056(7) 0.003(6) 0.013(6) -0.013(7)
C37 0.102(10) 0.062(8) 0.069(7) 0.014(6) -0.006(7) -0.005(7)
C38 0.074(9) 0.080(9) 0.079(8) -0.001(7) -0.010(7) -0.001(7)
C39 0.107(14) 0.164(16) 0.205(18) -0.055(14) 0.098(13) -0.051(12)

loop_
_atom_type_symbol
_atom_type_description
_atom_type_scat_dispersion_real
_atom_type_scat_dispersion_imag
_atom_type_scat_source
Th Th -7.2400 8.8979 'International Tables Vol C Tables 4.2.6.8 and 6.1.1.4'
Si Si 0.0817 0.0704 'International Tables Vol C Tables 4.2.6.8 and 6.1.1.4'
N N 0.0061 0.0033 'International Tables Vol C Tables 4.2.6.8 and 6.1.1.4'
C C 0.0033 0.0016 'International Tables Vol C Tables 4.2.6.8 and 6.1.1.4'
H H 0.0000 0.0000 'International Tables Vol C Tables 4.2.6.8 and 6.1.1.4'

loop_
_geom_angle_atom_site_label_1
_geom_angle_atom_site_label_2
_geom_angle_atom_site_label_3
_geom_angle
N4 Th1 N2 97.5(2)
N4 Th1 N1 108.0(2)
N2 Th1 N1 118.1(3)
N4 Th1 N3 122.4(3)
N2 Th1 N3 110.2(3)
N1 Th1 N3 101.8(2)
N4 Th1 Si3 85.08(17)
N2 Th1 Si3 27.78(19)
N1 Th1 Si3 145.84(18)
N3 Th1 Si3 96.75(17)
N4 Th1 Si1 134.69(19)
N2 Th1 Si1 105.92(18)
N1 Th1 Si1 26.77(18)
N3 Th1 Si1 85.02(18)
Si3 Th1 Si1 130.45(7)
N1 Si1 C1 109.8(4)
N1 Si1 C2 114.4(5)
C1 Si1 C2 106.0(5)
N1 Si1 C3 114.0(5)
C1 Si1 C3 104.0(5)
C2 Si1 C3 107.9(6)
N1 Si1 Th1 38.2(2)
C1 Si1 Th1 73.4(3)
C2 Si1 Th1 115.2(4)
C3 Si1 Th1 135.9(4)
N1 Si2 C5 113.2(4)
N1 Si2 C6 111.1(5)
C5 Si2 C6 107.3(6)
N1 Si2 C4 112.5(5)
C5 Si2 C4 104.6(6)
C6 Si2 C4 107.9(6)
N2 Si3 C8 114.3(5)
N2 Si3 C9 108.2(4)
C8 Si3 C9 105.2(5)
N2 Si3 C7 114.6(5)
C8 Si3 C7 105.8(5)
C9 Si3 C7 108.2(5)
N2 Si3 Th1 39.3(2)
C8 Si3 Th1 116.2(3)
C9 Si3 Th1 70.1(3)
C7 Si3 Th1 137.0(4)
N2 Si4 C12 109.2(4)
N2 Si4 C10 115.6(5)
C12 Si4 C10 106.0(5)
N2 Si4 C11 112.0(5)
C12 Si4 C11 109.7(5)
C10 Si4 C11 103.9(5)
N3 Si5 C14 113.2(5)
N3 Si5 C15 113.6(5)
C14 Si5 C15 105.1(7)
N3 Si5 C13 112.7(5)
C14 Si5 C13 105.8(6)
C15 Si5 C13 105.7(6)
N3 Si6 C17 113.5(5)
N3 Si6 C18 107.4(4)
C17 Si6 C18 107.0(6)
N3 Si6 C16 115.7(5)
C17 Si6 C16 107.0(6)
C18 Si6 C16 105.6(5)
Si1 N1 Si2 117.0(4)
Si1 N1 Th1 115.0(4)
Si2 N1 Th1 128.0(4)
Si3 N2 Si4 119.6(4)
Si3 N2 Th1 112.9(4)
Si4 N2 Th1 127.3(4)
Si6 N3 Si5 116.7(5)
Si6 N3 Th1 111.0(4)
Si5 N3 Th1 132.2(4)
C19 N4 Th1 168.5(6)
C20 N5 C19 109.0(9)
C20 N5 C31 122.5(8)
C19 N5 C31 126.4(8)
C21 N6 C19 110.0(9)
C21 N6 C22 120.9(9)
C19 N6 C22 128.1(8)
Si1 C1 H1A 109.5
Si1 C1 H1B 109.5
H1A C1 H1B 109.5
Si1 C1 H1C 109.5
H1A C1 H1C 109.5
H1B C1 H1C 109.5
Si1 C2 H2A 109.5
Si1 C2 H2B 109.5
H2A C2 H2B 109.5
Si1 C2 H2C 109.5
H2A C2 H2C 109.5
H2B C2 H2C 109.5
Si1 C3 H3A 109.5
Si1 C3 H3B 109.5
H3A C3 H3B 109.5
Si1 C3 H3C 109.5
H3A C3 H3C 109.5
H3B C3 H3C 109.5
Si2 C4 H4A 109.5
Si2 C4 H4B 109.5
H4A C4 H4B 109.5
Si2 C4 H4C 109.5
H4A C4 H4C 109.5
H4B C4 H4C 109.5
Si2 C5 H5A 109.5
Si2 C5 H5B 109.5
H5A C5 H5B 109.5
Si2 C5 H5C 109.5
H5A C5 H5C 109.5
H5B C5 H5C 109.5
Si2 C6 H6A 109.5
Si2 C6 H6B 109.5
H6A C6 H6B 109.5
Si2 C6 H6C 109.5
H6A C6 H6C 109.5
H6B C6 H6C 109.5
Si3 C7 H7A 109.5
Si3 C7 H7B 109.5
H7A C7 H7B 109.5
Si3 C7 H7C 109.5
H7A C7 H7C 109.5
H7B C7 H7C 109.5
Si3 C8 H8A 109.5
Si3 C8 H8B 109.5
H8A C8 H8B 109.5
Si3 C8 H8C 109.5
H8A C8 H8C 109.5
H8B C8 H8C 109.5
Si3 C9 H9A 109.5
Si3 C9 H9B 109.5
H9A C9 H9B 109.5
Si3 C9 H9C 109.5
H9A C9 H9C 109.5
H9B C9 H9C 109.5
Si4 C10 H10A 109.5
Si4 C10 H10B 109.5
H10A C10 H10B 109.5
Si4 C10 H10C 109.5
H10A C10 H10C 109.5
H10B C10 H10C 109.5
Si4 C11 H11A 109.5
Si4 C11 H11B 109.5
H11A C11 H11B 109.5
Si4 C11 H11C 109.5
H11A C11 H11C 109.5
H11B C11 H11C 109.5
Si4 C12 H12A 109.5
Si4 C12 H12B 109.5
H12A C12 H12B 109.5
Si4 C12 H12C 109.5
H12A C12 H12C 109.5
H12B C12 H12C 109.5
Si5 C13 H13A 109.5
Si5 C13 H13B 109.5
H13A C13 H13B 109.5
Si5 C13 H13C 109.5
H13A C13 H13C 109.5
H13B C13 H13C 109.5
Si5 C14 H14A 109.5
Si5 C14 H14B 109.5
H14A C14 H14B 109.5
Si5 C14 H14C 109.5
H14A C14 H14C 109.5
H14B C14 H14C 109.5
Si5 C15 H15A 109.5
Si5 C15 H15B 109.5
H15A C15 H15B 109.5
Si5 C15 H15C 109.5
H15A C15 H15C 109.5
H15B C15 H15C 109.5
Si6 C16 H16A 109.5
Si6 C16 H16B 109.5
H16A C16 H16B 109.5
Si6 C16 H16C 109.5
H16A C16 H16C 109.5
H16B C16 H16C 109.5
Si6 C17 H17A 109.5
Si6 C17 H17B 109.5
H17A C17 H17B 109.5
Si6 C17 H17C 109.5
H17A C17 H17C 109.5
H17B C17 H17C 109.5
Si6 C18 H18A 109.5
Si6 C18 H18B 109.5
H18A C18 H18B 109.5
Si6 C18 H18C 109.5
H18A C18 H18C 109.5
H18B C18 H18C 109.5
N4 C19 N6 128.2(9)
N4 C19 N5 128.0(9)
N6 C19 N5 103.8(8)
C21 C20 N5 108.7(9)
C21 C20 H20 125.6
N5 C20 H20 125.6
C20 C21 N6 108.5(10)
C20 C21 H21 125.7
N6 C21 H21 125.7
C27 C22 C23 121.7(10)
C27 C22 N6 118.4(9)
C23 C22 N6 119.6(9)
C24 C23 C22 118.6(10)
C24 C23 C29 120.0(9)
C22 C23 C29 121.4(9)
C25 C24 C23 122.7(11)
C25 C24 H24 118.6
C23 C24 H24 118.6
C24 C25 C26 116.8(11)
C24 C25 C30 121.2(12)
C26 C25 C30 122.0(12)
C25 C26 C27 124.2(11)
C25 C26 H26 117.9
C27 C26 H26 117.9
C22 C27 C26 116.0(10)
C22 C27 C28 121.6(11)
C26 C27 C28 122.4(11)
C27 C28 H28A 109.5
C27 C28 H28B 109.5
H28A C28 H28B 109.5
C27 C28 H28C 109.5
H28A C28 H28C 109.5
H28B C28 H28C 109.5
C23 C29 H29A 109.5
C23 C29 H29B 109.5
H29A C29 H29B 109.5
C23 C29 H29C 109.5
H29A C29 H29C 109.5
H29B C29 H29C 109.5
C25 C30 H30A 109.5
C25 C30 H30B 109.5
H30A C30 H30B 109.5
C25 C30 H30C 109.5
H30A C30 H30C 109.5
H30B C30 H30C 109.5
C36 C31 C32 121.4(11)
C36 C31 N5 119.1(10)
C32 C31 N5 119.3(9)
C33 C32 C31 116.4(10)
C33 C32 C38 122.0(11)
C31 C32 C38 121.5(11)
C34 C33 C32 123.8(13)
C34 C33 H33 118.1
C32 C33 H33 118.1
C33 C34 C35 118.3(14)
C33 C34 C39 121.3(17)
C35 C34 C39 120.4(15)
C34 C35 C36 121.7(12)
C34 C35 H35 119.1
C36 C35 H35 119.1
C31 C36 C35 118.2(11)
C31 C36 C37 120.7(11)
C35 C36 C37 120.9(11)
C36 C37 H37A 109.5
C36 C37 H37B 109.5
H37A C37 H37B 109.5
C36 C37 H37C 109.5
H37A C37 H37C 109.5
H37B C37 H37C 109.5
C32 C38 H38A 109.5
C32 C38 H38B 109.5
H38A C38 H38B 109.5
C32 C38 H38C 109.5
H38A C38 H38C 109.5
H38B C38 H38C 109.5
C34 C39 H39A 109.5
C34 C39 H39B 109.5
H39A C39 H39B 109.5
C34 C39 H39C 109.5
H39A C39 H39C 109.5
H39B C39 H39C 109.5

loop_
_geom_bond_atom_site_label_1
_geom_bond_atom_site_label_2
_geom_bond_distance
Th1 N4 2.189(7)
Th1 N2 2.350(6)
Th1 N1 2.370(7)
Th1 N3 2.397(8)
Th1 Si3 3.418(3)
Th1 Si1 3.471(3)
Si1 N1 1.725(7)
Si1 C1 1.860(10)
Si1 C2 1.866(11)
Si1 C3 1.873(12)
Si2 N1 1.726(7)
Si2 C5 1.848(11)
Si2 C6 1.855(13)
Si2 C4 1.874(10)
Si3 N2 1.730(8)
Si3 C8 1.870(10)
Si3 C9 1.880(11)
Si3 C7 1.881(11)
Si4 N2 1.736(8)
Si4 C12 1.871(10)
Si4 C10 1.875(10)
Si4 C11 1.878(10)
Si5 N3 1.737(8)
Si5 C14 1.859(14)
Si5 C15 1.866(11)
Si5 C13 1.871(11)
Si6 N3 1.716(8)
Si6 C17 1.857(12)
Si6 C18 1.859(10)
Si6 C16 1.866(11)
N4 C19 1.308(10)
N5 C20 1.404(11)
N5 C19 1.404(11)
N5 C31 1.419(12)
N6 C21 1.394(11)
N6 C19 1.394(12)
N6 C22 1.436(12)
C1 H1A 0.9800
C1 H1B 0.9800
C1 H1C 0.9800
C2 H2A 0.9800
C2 H2B 0.9800
C2 H2C 0.9800
C3 H3A 0.9800
C3 H3B 0.9800
C3 H3C 0.9800
C4 H4A 0.9800
C4 H4B 0.9800
C4 H4C 0.9800
C5 H5A 0.9800
C5 H5B 0.9800
C5 H5C 0.9800
C6 H6A 0.9800
C6 H6B 0.9800
C6 H6C 0.9800
C7 H7A 0.9800
C7 H7B 0.9800
C7 H7C 0.9800
C8 H8A 0.9800
C8 H8B 0.9800
C8 H8C 0.9800
C9 H9A 0.9800
C9 H9B 0.9800
C9 H9C 0.9800
C10 H10A 0.9800
C10 H10B 0.9800
C10 H10C 0.9800
C11 H11A 0.9800
C11 H11B 0.9800
C11 H11C 0.9800
C12 H12A 0.9800
C12 H12B 0.9800
C12 H12C 0.9800
C13 H13A 0.9800
C13 H13B 0.9800
C13 H13C 0.9800
C14 H14A 0.9800
C14 H14B 0.9800
C14 H14C 0.9800
C15 H15A 0.9800
C15 H15B 0.9800
C15 H15C 0.9800
C16 H16A 0.9800
C16 H16B 0.9800
C16 H16C 0.9800
C17 H17A 0.9800
C17 H17B 0.9800
C17 H17C 0.9800
C18 H18A 0.9800
C18 H18B 0.9800
C18 H18C 0.9800
C20 C21 1.310(14)
C20 H20 0.9500
C21 H21 0.9500
C22 C27 1.377(13)
C22 C23 1.398(12)
C23 C24 1.362(13)
C23 C29 1.524(13)
C24 C25 1.361(14)
C24 H24 0.9500
C25 C26 1.380(14)
C25 C30 1.514(15)
C26 C27 1.387(14)
C26 H26 0.9500
C27 C28 1.494(13)
C28 H28A 0.9800
C28 H28B 0.9800
C28 H28C 0.9800
C29 H29A 0.9800
C29 H29B 0.9800
C29 H29C 0.9800
C30 H30A 0.9800
C30 H30B 0.9800
C30 H30C 0.9800
C31 C36 1.379(13)
C31 C32 1.412(14)
C32 C33 1.402(16)
C32 C38 1.497(13)
C33 C34 1.339(17)
C33 H33 0.9500
C34 C35 1.383(17)
C34 C39 1.531(18)
C35 C36 1.402(16)
C35 H35 0.9500
C36 C37 1.488(14)
C37 H37A 0.9800
C37 H37B 0.9800
C37 H37C 0.9800
C38 H38A 0.9800
C38 H38B 0.9800
C38 H38C 0.9800
C39 H39A 0.9800
C39 H39B 0.9800
C39 H39C 0.9800
